data_7218031
loop_
_publ_author_name
'De la Pinta, Noelia'
'Caballero, Ana B.'
'Madariaga, Gotzon'
'Ezpeleta, Jos\'e M.'
'Rodriguez-Dieguez, Antonio'
'Salas, Juan M.'
'Cort\'es, Roberto'

_publ_section_title
;
 DPDS--DPS in situ transformation at room temperature via a
 1,2-nucleophilic addition mechanism
;
_journal_issue 36
_journal_name_full CrystEngComm
_journal_page_first 8322
_journal_paper_doi 10.1039/C4CE00781F
_journal_volume 16
_journal_year 2014
_chemical_formula_moiety 'C42 H32 Mn N10 S6'
_chemical_formula_sum 'C42 H32 Mn N10 S6'
_chemical_formula_weight 924.08
_chemical_name_systematic
;
 ?
;
_space_group_IT_number 2
_symmetry_space_group_name_Hall '-P 1'
_symmetry_space_group_name_H-M 'P -1'
_atom_sites_solution_hydrogens geom
_atom_sites_solution_primary direct
_atom_sites_solution_secondary difmap
_audit_creation_date 2011-12-01T10:49:02-00:00
_audit_creation_method 'WinGX routine CIF_UPDATE'
_cell_angle_alpha 87.71(4)
_cell_angle_beta 76.90(3)
_cell_angle_gamma 67.65(4)
_cell_formula_units_Z 1
_cell_length_a 9.694(3)
_cell_length_b 11.143(4)
_cell_length_c 11.326(3)
_cell_measurement_reflns_used 1354
_cell_measurement_temperature 293(2)
_cell_measurement_theta_max 26.08
_cell_measurement_theta_min 1.98
_cell_volume 1100.6(7)
_computing_structure_refinement 'SHELXL-97 (Sheldrick, 2008)'
_diffrn_ambient_temperature 293(2)
_diffrn_measured_fraction_theta_full 0.941
_diffrn_measured_fraction_theta_max 0.919
_diffrn_radiation_monochromator graphite
_diffrn_radiation_type MoK\a
_diffrn_radiation_wavelength 0.71073
_diffrn_reflns_av_R_equivalents 0.0608
_diffrn_reflns_av_unetI/netI 0.118
_diffrn_reflns_limit_h_max 11
_diffrn_reflns_limit_h_min -11
_diffrn_reflns_limit_k_max 13
_diffrn_reflns_limit_k_min -13
_diffrn_reflns_limit_l_max 13
_diffrn_reflns_limit_l_min -13
_diffrn_reflns_number 8602
_diffrn_reflns_theta_full 25
_diffrn_reflns_theta_max 26.08
_diffrn_reflns_theta_min 1.98
_exptl_absorpt_coefficient_mu 0.628
_exptl_absorpt_correction_T_max 0.9646
_exptl_absorpt_correction_T_min 0.8748
_exptl_absorpt_correction_type gaussian
_exptl_absorpt_process_details
;
        a grid of  8 x  8 x  8 =   512 sampling points was used
;
_exptl_crystal_density_diffrn 1.394
_exptl_crystal_density_method 'not measured'
_exptl_crystal_F_000 475
_exptl_crystal_size_max 0.319
_exptl_crystal_size_mid 0.198
_exptl_crystal_size_min 0.072
_refine_diff_density_max 0.548
_refine_diff_density_min -0.435
_refine_diff_density_rms 0.047
_refine_ls_extinction_method none
_refine_ls_goodness_of_fit_ref 0.787
_refine_ls_hydrogen_treatment constr
_refine_ls_matrix_type full
_refine_ls_number_parameters 277
_refine_ls_number_reflns 4003
_refine_ls_number_restraints 0
_refine_ls_restrained_S_all 0.787
_refine_ls_R_factor_all 0.1201
_refine_ls_R_factor_gt 0.0394
_refine_ls_shift/su_max 0
_refine_ls_shift/su_mean 0
_refine_ls_structure_factor_coef Fsqd
_refine_ls_weighting_details 'calc w=1/[\s^2^(Fo^2^)+(0.0366P)^2^+0.0000P] where P=(Fo^2^+2Fc^2^)/3'
_refine_ls_weighting_scheme calc
_refine_ls_wR_factor_ref 0.094
_reflns_number_gt 1803
_reflns_number_total 4003
_reflns_threshold_expression >2\s(I)
_cod_duplicate_entry 7216464
_cod_data_source_file c4ce00781f2.cif
_cod_data_source_block 274mnbps
_cod_original_cell_volume 1100.5(6)
_cod_database_code 7218031

loop_
_symmetry_equiv_pos_as_xyz
'x, y, z'
'-x, -y, -z'

loop_
_atom_site_label
_atom_site_fract_x
_atom_site_fract_y
_atom_site_fract_z
_atom_site_U_iso_or_equiv
_atom_site_adp_type
_atom_site_calc_flag
_atom_site_refinement_flags
_atom_site_occupancy
_atom_site_type_symbol
Mn1 0.5 0.5 0 0.0427(2) Uani d S 1 Mn
S1 0.87809(15) 0.70063(16) -0.10964(13) 0.1048(5) Uani d . 1 S
S2 1.1068(12) -0.0681(9) -0.2115(9) 0.081(2) Uani d P 0.5 S
S2' 1.1063(11) -0.0502(9) -0.2488(10) 0.122(3) Uani d P 0.5 S
S3 0.69799(11) 0.29961(11) 0.54318(10) 0.0649(3) Uani d . 1 S
N1 0.6511(3) 0.6045(3) -0.0340(3) 0.0577(9) Uani d . 1 N
N2 0.7024(3) 0.3129(3) -0.0769(3) 0.0480(7) Uani d . 1 N
N3 1.5304(5) 0.0324(5) -0.2567(6) 0.1177(16) Uani d . 1 N
N4 0.5549(3) 0.4526(3) 0.1922(2) 0.0434(7) Uani d . 1 N
N5 1.1525(4) 0.3355(4) 0.5400(4) 0.0829(12) Uani d . 1 N
C1 0.7457(4) 0.6446(3) -0.0651(3) 0.0460(9) Uani d . 1 C
C2 0.6890(4) 0.2187(4) -0.1381(4) 0.0574(10) Uani d . 1 C
H2 0.5924 0.23 -0.1485 0.086 Uiso calc R 1 H
C3 0.8103(4) 0.1063(4) -0.1861(4) 0.0678(12) Uani d . 1 C
H3 0.7956 0.0444 -0.2291 0.102 Uiso calc R 1 H
C4 0.9549(4) 0.0862(4) -0.1697(4) 0.0645(11) Uani d . 1 C
C5 0.9693(4) 0.1815(4) -0.1060(4) 0.0610(11) Uani d . 1 C
H5 1.0644 0.1715 -0.0933 0.091 Uiso calc R 1 H
C6 0.8439(4) 0.2910(4) -0.0614(3) 0.0537(10) Uani d . 1 C
H6 0.8566 0.3537 -0.018 0.081 Uiso calc R 1 H
C7 1.2707(4) -0.0223(4) -0.2365(5) 0.0665(12) Uani d . 1 C
C8 1.3117(6) 0.0483(5) -0.3249(5) 0.1058(18) Uani d . 1 C
H8 1.2527 0.08 -0.3819 0.159 Uiso calc R 1 H
C9 1.4396(8) 0.0743(7) -0.3320(6) 0.134(2) Uani d . 1 C
H9 1.464 0.1249 -0.3942 0.201 Uiso calc R 1 H
C10 1.4876(7) -0.0364(6) -0.1683(6) 0.1053(18) Uani d . 1 C
H10 1.5474 -0.0671 -0.1116 0.158 Uiso calc R 1 H
C11 1.3582(6) -0.0646(5) -0.1564(5) 0.0882(14) Uani d . 1 C
H11 1.3323 -0.1129 -0.0926 0.132 Uiso calc R 1 H
C12 0.4926(4) 0.3812(3) 0.2666(3) 0.0493(9) Uani d . 1 C
H12 0.4168 0.3608 0.2448 0.074 Uiso calc R 1 H
C13 0.5336(4) 0.3364(3) 0.3730(3) 0.0509(9) Uani d . 1 C
H13 0.4849 0.2884 0.4219 0.076 Uiso calc R 1 H
C14 0.6482(4) 0.3628(3) 0.4073(3) 0.0455(9) Uani d . 1 C
C15 0.7098(4) 0.4402(4) 0.3340(4) 0.0569(10) Uani d . 1 C
H15 0.7834 0.4641 0.3552 0.085 Uiso calc R 1 H
C16 0.6610(4) 0.4818(4) 0.2291(3) 0.0550(10) Uani d . 1 C
H16 0.7045 0.5335 0.1806 0.082 Uiso calc R 1 H
C17 0.8747(4) 0.3161(4) 0.5370(4) 0.0548(10) Uani d . 1 C
C18 1.0005(4) 0.2648(4) 0.4411(4) 0.0722(12) Uani d . 1 C
H18 0.9947 0.2225 0.3744 0.108 Uiso calc R 1 H
C19 1.1366(5) 0.2780(5) 0.4469(5) 0.0824(14) Uani d . 1 C
H19 1.2206 0.2445 0.3817 0.124 Uiso calc R 1 H
C20 1.0312(6) 0.3815(4) 0.6312(5) 0.0793(13) Uani d . 1 C
H20 1.0406 0.4208 0.6982 0.119 Uiso calc R 1 H
C21 0.8909(5) 0.3747(4) 0.6332(4) 0.0650(11) Uani d . 1 C
H21 0.8089 0.4098 0.6995 0.097 Uiso calc R 1 H

loop_
_atom_site_aniso_label
_atom_site_aniso_U_11
_atom_site_aniso_U_22
_atom_site_aniso_U_33
_atom_site_aniso_U_12
_atom_site_aniso_U_13
_atom_site_aniso_U_23
Mn1 0.0364(4) 0.0530(5) 0.0432(6) -0.0209(4) -0.0118(4) 0.0075(4)
S1 0.0960(9) 0.1701(14) 0.0956(11) -0.1008(10) -0.0283(8) 0.0289(10)
S2 0.082(3) 0.046(2) 0.106(4) -0.0289(19) 0.010(2) -0.006(2)
S2' 0.057(3) 0.096(6) 0.201(9) -0.017(3) -0.011(4) -0.086(5)
S3 0.0600(6) 0.0987(8) 0.0466(7) -0.0378(6) -0.0223(5) 0.0210(6)
N1 0.0530(19) 0.071(2) 0.060(2) -0.0332(17) -0.0184(16) 0.0151(17)
N2 0.0435(17) 0.0575(19) 0.046(2) -0.0198(14) -0.0145(13) 0.0022(15)
N3 0.086(3) 0.129(4) 0.154(5) -0.055(3) -0.033(3) 0.008(4)
N4 0.0396(15) 0.0519(18) 0.040(2) -0.0168(14) -0.0131(13) 0.0025(14)
N5 0.085(3) 0.110(3) 0.078(3) -0.053(2) -0.043(3) 0.039(3)
C1 0.044(2) 0.064(2) 0.038(2) -0.0251(18) -0.0153(16) 0.0050(18)
C2 0.051(2) 0.074(3) 0.055(3) -0.032(2) -0.0123(19) -0.001(2)
C3 0.062(3) 0.072(3) 0.072(3) -0.031(2) -0.007(2) -0.020(2)
C4 0.054(2) 0.059(3) 0.076(3) -0.0187(19) -0.009(2) -0.015(2)
C5 0.045(2) 0.063(3) 0.072(3) -0.013(2) -0.0192(19) -0.015(2)
C6 0.051(2) 0.060(3) 0.051(3) -0.019(2) -0.0169(18) -0.0072(19)
C7 0.054(2) 0.049(3) 0.084(4) -0.007(2) -0.013(2) -0.010(2)
C8 0.102(4) 0.107(4) 0.132(5) -0.053(3) -0.058(3) 0.061(4)
C9 0.133(5) 0.164(6) 0.144(6) -0.098(5) -0.048(5) 0.075(5)
C10 0.102(4) 0.107(4) 0.107(5) -0.022(4) -0.058(4) 0.005(4)
C11 0.094(4) 0.083(3) 0.087(4) -0.037(3) -0.015(3) 0.007(3)
C12 0.046(2) 0.061(2) 0.049(3) -0.0259(19) -0.0156(18) 0.006(2)
C13 0.055(2) 0.064(2) 0.043(3) -0.0307(19) -0.0172(18) 0.0111(19)
C14 0.0411(19) 0.053(2) 0.039(2) -0.0134(17) -0.0094(16) 0.0019(17)
C15 0.052(2) 0.080(3) 0.052(3) -0.035(2) -0.0221(19) 0.016(2)
C16 0.052(2) 0.075(3) 0.051(3) -0.036(2) -0.0198(19) 0.016(2)
C17 0.054(2) 0.071(3) 0.046(3) -0.026(2) -0.023(2) 0.017(2)
C18 0.056(3) 0.096(3) 0.062(3) -0.024(2) -0.016(2) -0.004(2)
C19 0.059(3) 0.111(4) 0.073(4) -0.028(3) -0.016(2) 0.018(3)
C20 0.107(4) 0.090(3) 0.072(4) -0.059(3) -0.046(3) 0.028(3)
C21 0.075(3) 0.072(3) 0.054(3) -0.031(2) -0.024(2) 0.009(2)

loop_
_atom_type_symbol
_atom_type_description
_atom_type_scat_dispersion_real
_atom_type_scat_dispersion_imag
_atom_type_scat_source
C C 0.0033 0.0016 'International Tables Vol C Tables 4.2.6.8 and 6.1.1.4'
H H 0 0 'International Tables Vol C Tables 4.2.6.8 and 6.1.1.4'
N N 0.0061 0.0033 'International Tables Vol C Tables 4.2.6.8 and 6.1.1.4'
S S 0.1246 0.1234 'International Tables Vol C Tables 4.2.6.8 and 6.1.1.4'
Mn Mn 0.3368 0.7283 'International Tables Vol C Tables 4.2.6.8 and 6.1.1.4'

loop_
_geom_angle_atom_site_label_1
_geom_angle_atom_site_label_2
_geom_angle_atom_site_label_3
_geom_angle
_geom_angle_site_symmetry_1
_geom_angle_site_symmetry_3
N1 Mn1 N1 180 2_665 .
N1 Mn1 N2 89.75(11) 2_665 2_665
N1 Mn1 N2 90.25(11) . 2_665
N1 Mn1 N2 90.25(11) 2_665 .
N1 Mn1 N2 89.75(11) . .
N2 Mn1 N2 180 2_665 .
N1 Mn1 N4 89.39(11) 2_665 2_665
N1 Mn1 N4 90.61(11) . 2_665
N2 Mn1 N4 88.58(10) 2_665 2_665
N2 Mn1 N4 91.42(10) . 2_665
N1 Mn1 N4 90.61(11) 2_665 .
N1 Mn1 N4 89.39(11) . .
N2 Mn1 N4 91.42(10) 2_665 .
N2 Mn1 N4 88.58(10) . .
N4 Mn1 N4 180.00(14) 2_665 .
C4 S2 C7 100.5(5) . .
C4 S2' C7 103.0(6) . .
C14 S3 C17 104.25(17) . .
C1 N1 Mn1 169.4(3) . .
C2 N2 C6 116.2(3) . .
C2 N2 Mn1 123.0(2) . .
C6 N2 Mn1 120.8(2) . .
C9 N3 C10 115.2(5) . .
C12 N4 C16 115.7(3) . .
C12 N4 Mn1 120.8(2) . .
C16 N4 Mn1 123.2(2) . .
C20 N5 C19 116.6(4) . .
N1 C1 S1 179.5(3) . .
N2 C2 C3 123.6(3) . .
N2 C2 H2 118.2 . .
C3 C2 H2 118.2 . .
C2 C3 C4 119.2(4) . .
C2 C3 H3 120.4 . .
C4 C3 H3 120.4 . .
C5 C4 C3 117.6(3) . .
C5 C4 S2' 125.9(4) . .
C3 C4 S2' 116.1(5) . .
C5 C4 S2 122.2(5) . .
C3 C4 S2 119.6(5) . .
C6 C5 C4 120.0(3) . .
C6 C5 H5 120 . .
C4 C5 H5 120 . .
N2 C6 C5 123.4(3) . .
N2 C6 H6 118.3 . .
C5 C6 H6 118.3 . .
C8 C7 C11 117.6(4) . .
C8 C7 S2' 112.6(5) . .
C11 C7 S2' 129.8(5) . .
C8 C7 S2 127.2(5) . .
C11 C7 S2 115.2(5) . .
C7 C8 C9 120.3(5) . .
C7 C8 H8 119.9 . .
C9 C8 H8 119.9 . .
N3 C9 C8 124.1(5) . .
N3 C9 H9 118 . .
C8 C9 H9 118 . .
N3 C10 C11 123.0(5) . .
N3 C10 H10 118.5 . .
C11 C10 H10 118.5 . .
C7 C11 C10 119.9(5) . .
C7 C11 H11 120.1 . .
C10 C11 H11 120.1 . .
N4 C12 C13 123.9(3) . .
N4 C12 H12 118 . .
C13 C12 H12 118 . .
C12 C13 C14 119.7(3) . .
C12 C13 H13 120.1 . .
C14 C13 H13 120.1 . .
C15 C14 C13 117.1(3) . .
C15 C14 S3 125.4(3) . .
C13 C14 S3 117.4(3) . .
C16 C15 C14 119.2(3) . .
C16 C15 H15 120.4 . .
C14 C15 H15 120.4 . .
N4 C16 C15 124.3(3) . .
N4 C16 H16 117.9 . .
C15 C16 H16 117.9 . .
C21 C17 C18 118.1(4) . .
C21 C17 S3 119.1(3) . .
C18 C17 S3 122.6(3) . .
C17 C18 C19 118.5(4) . .
C17 C18 H18 120.8 . .
C19 C18 H18 120.8 . .
N5 C19 C18 123.5(4) . .
N5 C19 H19 118.2 . .
C18 C19 H19 118.2 . .
N5 C20 C21 124.1(5) . .
N5 C20 H20 118 . .
C21 C20 H20 118 . .
C17 C21 C20 119.2(4) . .
C17 C21 H21 120.4 . .
C20 C21 H21 120.4 . .

loop_
_geom_bond_atom_site_label_1
_geom_bond_atom_site_label_2
_geom_bond_site_symmetry_2
_geom_bond_distance
Mn1 N1 2_665 2.158(3)
Mn1 N1 . 2.158(3)
Mn1 N2 2_665 2.283(3)
Mn1 N2 . 2.283(3)
Mn1 N4 2_665 2.349(3)
Mn1 N4 . 2.349(3)
S1 C1 . 1.606(4)
S2 C4 . 1.780(11)
S2 C7 . 1.807(10)
S2' C4 . 1.755(11)
S2' C7 . 1.770(10)
S3 C14 . 1.757(4)
S3 C17 . 1.776(4)
N1 C1 . 1.148(4)
N2 C2 . 1.343(4)
N2 C6 . 1.350(4)
N3 C9 . 1.310(7)
N3 C10 . 1.325(7)
N4 C12 . 1.338(4)
N4 C16 . 1.341(4)
N5 C20 . 1.320(6)
N5 C19 . 1.323(6)
C2 C3 . 1.375(5)
C2 H2 . 0.93
C3 C4 . 1.388(5)
C3 H3 . 0.93
C4 C5 . 1.374(5)
C5 C6 . 1.365(5)
C5 H5 . 0.93
C6 H6 . 0.93
C7 C8 . 1.331(6)
C7 C11 . 1.333(6)
C8 C9 . 1.362(7)
C8 H8 . 0.93
C9 H9 . 0.93
C10 C11 . 1.382(7)
C10 H10 . 0.93
C11 H11 . 0.93
C12 C13 . 1.370(5)
C12 H12 . 0.93
C13 C14 . 1.387(4)
C13 H13 . 0.93
C14 C15 . 1.379(5)
C15 C16 . 1.376(5)
C15 H15 . 0.93
C16 H16 . 0.93
C17 C21 . 1.360(5)
C17 C18 . 1.383(5)
C18 C19 . 1.398(5)
C18 H18 . 0.93
C19 H19 . 0.93
C20 C21 . 1.386(5)
C20 H20 . 0.93
C21 H21 . 0.93

loop_
_geom_torsion_atom_site_label_1
_geom_torsion_atom_site_label_2
_geom_torsion_atom_site_label_3
_geom_torsion_atom_site_label_4
_geom_torsion
_geom_torsion_site_symmetry_1
N2 Mn1 N1 C1 -157.5(15) 2_665
N2 Mn1 N1 C1 22.5(15) .
N4 Mn1 N1 C1 -68.9(15) 2_665
N4 Mn1 N1 C1 111.1(15) .
N1 Mn1 N2 C2 33.3(3) 2_665
N1 Mn1 N2 C2 -146.7(3) .
N4 Mn1 N2 C2 -56.1(3) 2_665
N4 Mn1 N2 C2 123.9(3) .
N1 Mn1 N2 C6 -145.9(3) 2_665
N1 Mn1 N2 C6 34.1(3) .
N4 Mn1 N2 C6 124.7(3) 2_665
N4 Mn1 N2 C6 -55.3(3) .
N1 Mn1 N4 C12 1.0(3) 2_665
N1 Mn1 N4 C12 -179.0(3) .
N2 Mn1 N4 C12 90.8(2) 2_665
N2 Mn1 N4 C12 -89.2(2) .
N1 Mn1 N4 C16 173.5(3) 2_665
N1 Mn1 N4 C16 -6.5(3) .
N2 Mn1 N4 C16 -96.7(3) 2_665
N2 Mn1 N4 C16 83.3(3) .
C6 N2 C2 C3 -1.6(6) .
Mn1 N2 C2 C3 179.2(3) .
N2 C2 C3 C4 1.2(6) .
C2 C3 C4 C5 -0.3(6) .
C2 C3 C4 S2' -172.8(4) .
C2 C3 C4 S2 170.8(4) .
C7 S2' C4 C5 -5.5(8) .
C7 S2' C4 C3 166.3(4) .
C7 S2' C4 S2 -86(3) .
C7 S2 C4 C5 -33.6(7) .
C7 S2 C4 C3 155.7(5) .
C7 S2 C4 S2' 76(2) .
C3 C4 C5 C6 0.0(6) .
S2' C4 C5 C6 171.7(5) .
S2 C4 C5 C6 -170.8(4) .
C2 N2 C6 C5 1.2(5) .
Mn1 N2 C6 C5 -179.5(3) .
C4 C5 C6 N2 -0.5(6) .
C4 S2' C7 C8 -87.6(6) .
C4 S2' C7 C11 95.0(6) .
C4 S2' C7 S2 85(3) .
C4 S2 C7 C8 -67.9(8) .
C4 S2 C7 C11 111.8(5) .
C4 S2 C7 S2' -77(2) .
C11 C7 C8 C9 0.5(9) .
S2' C7 C8 C9 -177.3(6) .
S2 C7 C8 C9 -179.7(6) .
C10 N3 C9 C8 -1.6(11) .
C7 C8 C9 N3 0.9(11) .
C9 N3 C10 C11 1.1(9) .
C8 C7 C11 C10 -1.1(7) .
S2' C7 C11 C10 176.3(6) .
S2 C7 C11 C10 179.1(5) .
N3 C10 C11 C7 0.3(8) .
C16 N4 C12 C13 -1.4(5) .
Mn1 N4 C12 C13 171.6(3) .
N4 C12 C13 C14 -1.2(6) .
C12 C13 C14 C15 3.4(5) .
C12 C13 C14 S3 -178.7(3) .
C17 S3 C14 C15 -16.7(4) .
C17 S3 C14 C13 165.6(3) .
C13 C14 C15 C16 -3.0(5) .
S3 C14 C15 C16 179.3(3) .
C12 N4 C16 C15 1.9(5) .
Mn1 N4 C16 C15 -171.0(3) .
C14 C15 C16 N4 0.4(6) .
C14 S3 C17 C21 128.8(3) .
C14 S3 C17 C18 -55.2(4) .
C21 C17 C18 C19 -1.2(6) .
S3 C17 C18 C19 -177.3(3) .
C20 N5 C19 C18 0.3(6) .
C17 C18 C19 N5 0.9(7) .
C19 N5 C20 C21 -1.2(6) .
C18 C17 C21 C20 0.4(6) .
S3 C17 C21 C20 176.6(3) .
N5 C20 C21 C17 0.9(6) .
